data_7034362
loop_
_publ_author_name
'Matioszek, D.'
'Ojo, W.-S.'
'Cornejo, A.'
'Katir, N.'
'El Ezzi, M.'
'Le Troedec, M.'
'Martinez, H.'
'Gornitzka, H.'
'Castel, A.'
'Nayral, C.'
'Delpech, F.'

_publ_section_title
;
 From rational design of organometallic precursors to optimized synthesis
 of core/shell Ge/GeO2 nanoparticles.
;
_journal_issue 16
_journal_name_full 'Dalton transactions (Cambridge, England : 2003)'
_journal_page_first 7242
_journal_page_last 7250
_journal_paper_doi 10.1039/c5dt00392j
_journal_volume 44
_journal_year 2015
_chemical_formula_sum 'C17.5 H26 Ge N2 O'
_chemical_formula_weight 352.99
_chemical_name_systematic
; 
 ? 
;
_space_group_IT_number 14
_symmetry_cell_setting monoclinic
_symmetry_space_group_name_Hall '-P 2ybc'
_symmetry_space_group_name_H-M 'P 1 21/c 1'
_atom_sites_solution_hydrogens geom
_atom_sites_solution_primary direct
_atom_sites_solution_secondary difmap
_audit_creation_method SHELXL-97
_audit_update_record
;
2015-02-23 deposited with the CCDC.
2015-02-24 downloaded from the CCDC.
;
_cell_angle_alpha 90.00
_cell_angle_beta 110.78(3)
_cell_angle_gamma 90.00
_cell_formula_units_Z 4
_cell_length_a 12.935(18)
_cell_length_b 8.622(12)
_cell_length_c 17.02(2)
_cell_measurement_temperature 173(2)
_cell_volume 1775(4)
_computing_cell_refinement 'Bruker SMART'
_computing_data_collection 'Bruker SMART'
_computing_data_reduction 'Bruker SHELXTL'
_computing_molecular_graphics 'Bruker SHELXTL'
_computing_publication_material 'Bruker SHELXTL'
_computing_structure_refinement 'SHELXL-97 (Sheldrick, 1997)'
_computing_structure_solution 'SHELXS-97 (Sheldrick, 1990)'
_diffrn_ambient_temperature 173(2)
_diffrn_measured_fraction_theta_full 0.980
_diffrn_measured_fraction_theta_max 0.980
_diffrn_measurement_device_type 'Bruker CCD'
_diffrn_measurement_method ' phi and omega scans'
_diffrn_radiation_monochromator graphite
_diffrn_radiation_source 'fine-focus sealed tube'
_diffrn_radiation_type MoK\a
_diffrn_radiation_wavelength 0.71073
_diffrn_reflns_av_R_equivalents 0.0442
_diffrn_reflns_av_sigmaI/netI 0.0274
_diffrn_reflns_limit_h_max 14
_diffrn_reflns_limit_h_min -14
_diffrn_reflns_limit_k_max 9
_diffrn_reflns_limit_k_min -9
_diffrn_reflns_limit_l_max 17
_diffrn_reflns_limit_l_min -18
_diffrn_reflns_number 16863
_diffrn_reflns_theta_full 23.26
_diffrn_reflns_theta_max 23.26
_diffrn_reflns_theta_min 5.12
_exptl_absorpt_coefficient_mu 1.729
_exptl_absorpt_correction_T_max 0.9185
_exptl_absorpt_correction_T_min 0.4236
_exptl_absorpt_correction_type multi-scan
_exptl_absorpt_process_details 'SADABS (Bruker-AXS)'
_exptl_crystal_colour 'clear light yellow'
_exptl_crystal_density_diffrn 1.321
_exptl_crystal_density_method 'not measured'
_exptl_crystal_description plate
_exptl_crystal_F_000 740
_exptl_crystal_size_max 0.60
_exptl_crystal_size_mid 0.20
_exptl_crystal_size_min 0.05
_refine_diff_density_max 1.287
_refine_diff_density_min -0.521
_refine_diff_density_rms 0.101
_refine_ls_extinction_method none
_refine_ls_goodness_of_fit_ref 1.134
_refine_ls_hydrogen_treatment constr
_refine_ls_matrix_type full
_refine_ls_number_parameters 231
_refine_ls_number_reflns 2508
_refine_ls_number_restraints 63
_refine_ls_restrained_S_all 1.123
_refine_ls_R_factor_all 0.0608
_refine_ls_R_factor_gt 0.0508
_refine_ls_shift/su_max 0.000
_refine_ls_shift/su_mean 0.000
_refine_ls_structure_factor_coef Fsqd
_refine_ls_weighting_details 'calc w=1/[\s^2^(Fo^2^)+(0.0893P)^2^+5.4740P] where P=(Fo^2^+2Fc^2^)/3'
_refine_ls_weighting_scheme calc
_refine_ls_wR_factor_gt 0.1540
_refine_ls_wR_factor_ref 0.1631
_reflns_number_gt 2134
_reflns_number_total 2508
_reflns_threshold_expression >2sigma(I)
_cod_data_source_file c5dt00392j2.cif
_cod_data_source_block 1
_cod_depositor_comments
;
The following automatic conversions were performed:

'_symmetry_cell_setting' value 'Monoclinic' changed to 'monoclinic'
according to
/usr/data/users/saulius/crontab/automatic-downloads/rss-feeds/RSC/lib/dictionaries/cif_core.dic
dictionary named 'cif_core.dic' version 2.4.2 from 2011-04-26.

Automatic conversion script
Id: cif_fix_values 3105 2015-03-04 15:46:00Z robertas 

 Adding full bibliography for 7034362--7034363.cif.

The following automatic conversions were performed:

'_exptl_absorpt_correction_type' value 'multi-scans' was replaced
with the value 'multi-scan' as specified in the replacement file
'src/cod-tools/trunk/data/replacement-values/replacement_values.lst'.

Automatic conversion script
Id: cif_fix_values 5376 2017-05-30 11:51:03Z andrius 
;
_cod_original_sg_symbol_H-M P2(1)/c
_cod_original_formula_sum 'C17.50 H26 Ge N2 O'
_cod_database_code 7034362

loop_
_symmetry_equiv_pos_as_xyz
'x, y, z'
'-x, y+1/2, -z+1/2'
'-x, -y, -z'
'x, -y-1/2, z-1/2'

loop_
_atom_site_label
_atom_site_type_symbol
_atom_site_fract_x
_atom_site_fract_y
_atom_site_fract_z
_atom_site_U_iso_or_equiv
_atom_site_adp_type
_atom_site_occupancy
_atom_site_symmetry_multiplicity
_atom_site_calc_flag
_atom_site_refinement_flags
_atom_site_disorder_assembly
_atom_site_disorder_group
Ge1 Ge 0.17070(5) 0.89472(7) 0.17338(3) 0.0309(3) Uani 1 1 d . . .
N1 N 0.2583(3) 0.8539(5) 0.2941(3) 0.0265(10) Uani 1 1 d . . .
N2 N 0.0842(3) 1.0121(5) 0.2303(3) 0.0258(10) Uani 1 1 d . . .
O1 O 0.2545(4) 1.0565(5) 0.1574(3) 0.0453(11) Uani 1 1 d . . .
C2 C 0.2228(4) 0.9179(6) 0.3515(3) 0.0260(12) Uani 1 1 d . . .
C3 C 0.2782(5) 0.8961(7) 0.4391(4) 0.0365(14) Uani 1 1 d . . .
H3 H 0.3439 0.8363 0.4529 0.044 Uiso 1 1 calc R . .
C4 C 0.2547(5) 0.9449(8) 0.5075(4) 0.0444(15) Uani 1 1 d . . .
H4 H 0.3067 0.9132 0.5601 0.053 Uiso 1 1 calc R . .
C5 C 0.1682(5) 1.0320(8) 0.5127(4) 0.0468(16) Uani 1 1 d . . .
H5 H 0.1676 1.0530 0.5673 0.056 Uiso 1 1 calc R . .
C6 C 0.0821(5) 1.0919(7) 0.4451(4) 0.0398(15) Uani 1 1 d . . .
H6 H 0.0292 1.1501 0.4598 0.048 Uiso 1 1 calc R . .
C7 C 0.0612(4) 1.0804(6) 0.3605(3) 0.0289(12) Uani 1 1 d . . .
H7 H -0.0049 1.1308 0.3266 0.035 Uiso 1 1 calc R . .
C8 C 0.1196(4) 1.0074(6) 0.3136(3) 0.0234(11) Uani 1 1 d . . .
C9 C 0.3630(5) 0.7648(7) 0.3194(4) 0.0362(13) Uani 1 1 d . . .
H9 H 0.3681 0.7002 0.3695 0.043 Uiso 1 1 calc R . .
C10 C 0.4621(5) 0.8760(8) 0.3446(5) 0.0539(19) Uani 1 1 d . . .
H10A H 0.4598 0.9381 0.2958 0.081 Uiso 1 1 calc R . .
H10B H 0.5309 0.8160 0.3646 0.081 Uiso 1 1 calc R . .
H10C H 0.4589 0.9447 0.3895 0.081 Uiso 1 1 calc R . .
C11 C 0.3647(6) 0.6571(9) 0.2492(4) 0.0571(19) Uani 1 1 d . . .
H11A H 0.2978 0.5930 0.2312 0.086 Uiso 1 1 calc R . .
H11B H 0.4300 0.5901 0.2696 0.086 Uiso 1 1 calc R . .
H11C H 0.3674 0.7188 0.2016 0.086 Uiso 1 1 calc R . .
C12 C -0.0193(5) 1.0951(6) 0.1804(4) 0.0337(13) Uani 1 1 d . . .
H12 H -0.0229 1.1935 0.2104 0.040 Uiso 1 1 calc R . .
C13 C -0.1202(5) 0.9975(8) 0.1737(5) 0.0520(18) Uani 1 1 d . . .
H13A H -0.1193 0.9018 0.1429 0.078 Uiso 1 1 calc R . .
H13B H -0.1875 1.0563 0.1436 0.078 Uiso 1 1 calc R . .
H13C H -0.1187 0.9717 0.2301 0.078 Uiso 1 1 calc R . .
C14 C -0.0166(7) 1.1369(10) 0.0941(4) 0.063(2) Uani 1 1 d . . .
H14A H 0.0513 1.1947 0.1008 0.094 Uiso 1 1 calc R . .
H14B H -0.0810 1.2011 0.0639 0.094 Uiso 1 1 calc R . .
H14C H -0.0183 1.0419 0.0621 0.094 Uiso 1 1 calc R . .
C15 C 0.2861(6) 1.1846(9) 0.2113(5) 0.0567(19) Uani 1 1 d . . .
H15A H 0.2205 1.2459 0.2071 0.085 Uiso 1 1 calc R . .
H15B H 0.3379 1.2490 0.1953 0.085 Uiso 1 1 calc R . .
H15C H 0.3220 1.1486 0.2693 0.085 Uiso 1 1 calc R . .
C16 C 0.5488(12) -0.0738(17) 1.0177(8) 0.055(4) Uani 0.50 1 d PDU A -1
C17 C 0.461(3) -0.057(3) 1.044(2) 0.062(6) Uani 0.50 1 d PDU A -1
H17 H 0.4493 -0.1293 1.0823 0.075 Uiso 0.50 1 calc PR A -1
C18 C 0.3878(13) 0.068(2) 1.0137(11) 0.066(4) Uani 0.50 1 d PDU A -1
H18 H 0.3305 0.0863 1.0352 0.080 Uiso 0.50 1 calc PR A -1
C19 C 0.399(2) 0.162(3) 0.9538(15) 0.062(5) Uani 0.50 1 d PDU A -1
H19 H 0.3475 0.2430 0.9321 0.075 Uiso 0.50 1 calc PR A -1
C20 C 0.4824(12) 0.1440(17) 0.9238(8) 0.051(3) Uani 0.50 1 d PDU A -1
H20 H 0.4904 0.2135 0.8830 0.061 Uiso 0.50 1 calc PR A -1
C21 C 0.557(3) 0.020(3) 0.954(2) 0.045(5) Uani 0.50 1 d PDU A -1
H21 H 0.6130 0.0005 0.9316 0.054 Uiso 0.50 1 calc PR A -1
C22 C 0.628(3) -0.203(3) 1.048(2) 0.111(11) Uani 0.50 1 d PDU A -1
H22A H 0.6517 -0.2085 1.1099 0.166 Uiso 0.50 1 calc PR A -1
H22B H 0.6921 -0.1854 1.0320 0.166 Uiso 0.50 1 calc PR A -1
H22C H 0.5918 -0.3005 1.0240 0.166 Uiso 0.50 1 calc PR A -1

loop_
_atom_site_aniso_label
_atom_site_aniso_U_11
_atom_site_aniso_U_22
_atom_site_aniso_U_33
_atom_site_aniso_U_23
_atom_site_aniso_U_13
_atom_site_aniso_U_12
Ge1 0.0340(4) 0.0359(4) 0.0248(4) -0.0017(2) 0.0128(3) 0.0058(2)
N1 0.026(2) 0.027(2) 0.028(2) 0.0025(19) 0.0108(19) 0.0031(19)
N2 0.026(2) 0.028(2) 0.024(2) 0.0011(18) 0.0094(18) 0.0037(19)
O1 0.049(2) 0.055(3) 0.043(2) 0.012(2) 0.030(2) 0.007(2)
C2 0.027(3) 0.025(3) 0.029(3) 0.001(2) 0.013(2) -0.003(2)
C3 0.032(3) 0.040(3) 0.033(3) 0.007(3) 0.006(3) 0.003(3)
C4 0.046(4) 0.059(4) 0.025(3) 0.002(3) 0.008(3) 0.000(3)
C5 0.055(4) 0.063(4) 0.023(3) -0.007(3) 0.016(3) -0.004(4)
C6 0.047(4) 0.043(4) 0.035(3) -0.008(3) 0.022(3) 0.002(3)
C7 0.030(3) 0.027(3) 0.031(3) 0.000(2) 0.013(2) 0.003(2)
C8 0.022(3) 0.023(3) 0.026(3) 0.002(2) 0.010(2) -0.003(2)
C9 0.031(3) 0.042(3) 0.037(3) 0.006(3) 0.015(2) 0.011(3)
C10 0.029(3) 0.065(5) 0.071(5) 0.020(4) 0.022(3) 0.005(3)
C11 0.057(4) 0.068(5) 0.049(4) 0.002(4) 0.023(3) 0.035(4)
C12 0.035(3) 0.033(3) 0.030(3) 0.003(2) 0.008(3) 0.013(2)
C13 0.031(3) 0.038(4) 0.074(5) -0.007(3) 0.003(3) 0.006(3)
C14 0.060(4) 0.090(6) 0.038(4) 0.025(4) 0.016(3) 0.040(4)
C15 0.053(4) 0.053(4) 0.065(5) 0.018(4) 0.023(4) -0.009(4)
C16 0.053(8) 0.037(7) 0.044(8) -0.006(5) -0.021(6) -0.004(7)
C17 0.090(16) 0.057(16) 0.032(9) -0.017(10) 0.011(11) -0.048(9)
C18 0.062(9) 0.086(12) 0.056(9) -0.039(7) 0.028(8) -0.029(8)
C19 0.061(11) 0.061(14) 0.054(12) -0.019(8) 0.008(10) 0.010(9)
C20 0.056(8) 0.051(8) 0.034(7) 0.000(6) 0.003(6) -0.003(6)
C21 0.045(9) 0.032(11) 0.058(11) -0.018(8) 0.018(8) -0.007(7)
C22 0.089(16) 0.044(12) 0.13(2) 0.014(13) -0.049(13) 0.002(10)

loop_
_atom_type_symbol
_atom_type_description
_atom_type_scat_dispersion_real
_atom_type_scat_dispersion_imag
_atom_type_scat_source
C C 0.0033 0.0016 'International Tables Vol C Tables 4.2.6.8 and 6.1.1.4'
H H 0.0000 0.0000 'International Tables Vol C Tables 4.2.6.8 and 6.1.1.4'
N N 0.0061 0.0033 'International Tables Vol C Tables 4.2.6.8 and 6.1.1.4'
O O 0.0106 0.0060 'International Tables Vol C Tables 4.2.6.8 and 6.1.1.4'
Ge Ge 0.1547 1.8001 'International Tables Vol C Tables 4.2.6.8 and 6.1.1.4'

loop_
_geom_angle_atom_site_label_1
_geom_angle_atom_site_label_2
_geom_angle_atom_site_label_3
_geom_angle
O1 Ge1 N1 97.85(19)
O1 Ge1 N2 98.5(2)
N1 Ge1 N2 78.51(19)
C2 N1 C9 121.0(4)
C2 N1 Ge1 117.6(4)
C9 N1 Ge1 121.2(3)
C8 N2 C12 121.6(4)
C8 N2 Ge1 117.6(3)
C12 N2 Ge1 120.8(3)
C15 O1 Ge1 123.3(4)
N1 C2 C3 122.5(5)
N1 C2 C8 112.8(5)
C3 C2 C8 124.7(5)
C4 C3 C2 132.1(6)
C3 C4 C5 130.8(6)
C4 C5 C6 125.6(6)
C7 C6 C5 130.2(6)
C6 C7 C8 132.3(5)
N2 C8 C7 122.3(5)
N2 C8 C2 113.5(4)
C7 C8 C2 124.3(5)
N1 C9 C11 110.7(5)
N1 C9 C10 110.1(5)
C11 C9 C10 110.9(6)
N2 C12 C13 110.5(5)
N2 C12 C14 109.9(5)
C13 C12 C14 111.7(6)
C17 C16 C21 120(2)
C17 C16 C22 120.9(17)
C21 C16 C22 118.9(16)
C16 C17 C18 119.2(18)
C19 C18 C17 119.8(17)
C18 C19 C20 122(2)
C19 C20 C21 118.4(16)
C16 C21 C20 120.0(15)

loop_
_geom_bond_atom_site_label_1
_geom_bond_atom_site_label_2
_geom_bond_distance
Ge1 O1 1.845(5)
Ge1 N1 1.994(5)
Ge1 N2 1.996(4)
N1 C2 1.338(7)
N1 C9 1.482(7)
N2 C8 1.327(7)
N2 C12 1.489(7)
O1 C15 1.401(9)
C2 C3 1.419(8)
C2 C8 1.477(7)
C3 C4 1.369(9)
C4 C5 1.376(9)
C5 C6 1.386(9)
C6 C7 1.372(9)
C7 C8 1.425(7)
C9 C11 1.520(9)
C9 C10 1.535(9)
C12 C13 1.523(9)
C12 C14 1.524(9)
C16 C17 1.37(2)
C16 C21 1.378(19)
C16 C22 1.48(2)
C17 C18 1.40(3)
C18 C19 1.35(2)
C19 C20 1.35(2)
C20 C21 1.41(3)
